data_2215344
loop_
_publ_author_name
'Liu, Yu-Fen'
'Xia, Hai-Tao'
'Wang, Da-Qi'
'Yang, Shu-Ping'

_publ_section_title
;
 Hexakis(\m-naphthalene-1-acetato)bis[(1,10-phenanthroline)gadolinium(III)]
 <i>N</i>,<i>N</i>-dimethylformamide disolvate
;
_journal_coeditor_code AT2408
_journal_issue 10
_journal_name_full 'Acta Crystallographica Section E'
_journal_page_first m2625
_journal_page_last m2626
_journal_paper_doi 10.1107/S1600536807047101
_journal_volume 63
_journal_year 2007
_chemical_formula_iupac '[Gd2 (C12 H9 O2)6 (C12 H8 N2)2] , 2C3 H7 N O'
_chemical_formula_moiety 'C96 H70 Gd2 N4 O12 , 2C3 H7 N O'
_chemical_formula_sum 'C102 H84 Gd2 N6 O14'
_chemical_formula_weight 1932.25
_chemical_name_systematic
;
Hexakis(\m-naphthalene-1-acetato)bis[(1,10-phenanthroline)gadolinium(III)]
N,N-dimethylformamide disolvate
;
_space_group_IT_number 14
_symmetry_cell_setting monoclinic
_symmetry_space_group_name_Hall '-P 2ybc'
_symmetry_space_group_name_H-M 'P 1 21/c 1'
_atom_sites_solution_hydrogens geom
_atom_sites_solution_primary direct
_atom_sites_solution_secondary difmap
_audit_creation_method SHELXL-97
_cell_angle_alpha 90.00
_cell_angle_beta 103.698(2)
_cell_angle_gamma 90.00
_cell_formula_units_Z 2
_cell_length_a 13.4762(19)
_cell_length_b 15.103(2)
_cell_length_c 22.178(2)
_cell_measurement_reflns_used 4868
_cell_measurement_temperature 298(2)
_cell_measurement_theta_max 25.299
_cell_measurement_theta_min 2.414
_cell_volume 4385.5(9)
_computing_cell_refinement '<i>SAINT</i> (Siemens, 1996)'
_computing_data_collection '<i>SMART</i> (Siemens, 1996)'
_computing_data_reduction 'SAINT (Siemens, 1996)'
_computing_molecular_graphics 'SHELXTL (Sheldrick, 1997b)'
_computing_publication_material 'SHELXTL (Sheldrick, 1997b)'
_computing_structure_refinement 'SHELXL97 (Sheldrick, 1997a)'
_computing_structure_solution 'SHELXS97 (Sheldrick, 1997a)'
_diffrn_ambient_temperature 298(2)
_diffrn_measured_fraction_theta_full 0.997
_diffrn_measured_fraction_theta_max 0.997
_diffrn_measurement_device_type 'Bruker SMART 1000 CCD area-detector'
_diffrn_measurement_method '\f and \w'
_diffrn_radiation_monochromator graphite
_diffrn_radiation_source 'fine-focus sealed tube'
_diffrn_radiation_type MoK\a
_diffrn_radiation_wavelength 0.71073
_diffrn_reflns_av_R_equivalents 0.0552
_diffrn_reflns_av_sigmaI/netI 0.0771
_diffrn_reflns_limit_h_max 15
_diffrn_reflns_limit_h_min -16
_diffrn_reflns_limit_k_max 12
_diffrn_reflns_limit_k_min -17
_diffrn_reflns_limit_l_max 26
_diffrn_reflns_limit_l_min -24
_diffrn_reflns_number 20263
_diffrn_reflns_theta_full 25.01
_diffrn_reflns_theta_max 25.01
_diffrn_reflns_theta_min 1.65
_diffrn_standards_decay_% 0
_diffrn_standards_interval_count 0
_diffrn_standards_interval_time 0
_diffrn_standards_number 0
_exptl_absorpt_coefficient_mu 1.569
_exptl_absorpt_correction_T_max 0.7987
_exptl_absorpt_correction_T_min 0.5519
_exptl_absorpt_correction_type multi-scan
_exptl_absorpt_process_details '(SADABS; Sheldrick, 1996)'
_exptl_crystal_colour colourless
_exptl_crystal_density_diffrn 1.463
_exptl_crystal_density_method 'not measured'
_exptl_crystal_description block
_exptl_crystal_F_000 1956
_exptl_crystal_size_max 0.43
_exptl_crystal_size_mid 0.16
_exptl_crystal_size_min 0.15
_refine_diff_density_max 1.008
_refine_diff_density_min -0.796
_refine_ls_extinction_method none
_refine_ls_goodness_of_fit_ref 1.033
_refine_ls_hydrogen_treatment constr
_refine_ls_matrix_type full
_refine_ls_number_parameters 561
_refine_ls_number_reflns 7696
_refine_ls_number_restraints 36
_refine_ls_restrained_S_all 1.036
_refine_ls_R_factor_all 0.0830
_refine_ls_R_factor_gt 0.0408
_refine_ls_shift/su_max 0.002
_refine_ls_shift/su_mean 0.000
_refine_ls_structure_factor_coef Fsqd
_refine_ls_weighting_details 'calc w=1/[\s^2^(Fo^2^)+(0.0215P)^2^+3.2792P] where P=(Fo^2^+2Fc^2^)/3'
_refine_ls_weighting_scheme calc
_refine_ls_wR_factor_gt 0.0660
_refine_ls_wR_factor_ref 0.0814
_reflns_number_gt 4921
_reflns_number_total 7696
_reflns_threshold_expression I>2\s(I)
_cod_data_source_file at2408.cif
_cod_data_source_block I
_cod_original_cell_volume 4385.4(10)
_cod_original_sg_symbol_H-M 'P 21/c'
_cod_database_code 2215344
_cod_database_fobs_code 2215344

loop_
_symmetry_equiv_pos_as_xyz
'x, y, z'
'-x, y+1/2, -z+1/2'
'-x, -y, -z'
'x, -y-1/2, z-1/2'

loop_
_atom_site_type_symbol
_atom_site_label
_atom_site_fract_x
_atom_site_fract_y
_atom_site_fract_z
_atom_site_U_iso_or_equiv
_atom_site_adp_type
_atom_site_calc_flag
_atom_site_refinement_flags
_atom_site_occupancy
Gd Gd1 0.882546(19) 0.429745(18) 0.511490(12) 0.03439(9) Uani d . 1
N N1 0.7300(3) 0.4440(3) 0.5645(2) 0.0422(11) Uani d . 1
N N2 0.7124(3) 0.3633(3) 0.4537(2) 0.0505(12) Uani d . 1
N N3 0.1327(6) 0.8355(5) 0.7469(3) 0.0839(19) Uani d . 1
O O1 0.9404(2) 0.5795(2) 0.47896(14) 0.0378(8) Uani d . 1
O O2 0.7765(2) 0.5557(2) 0.46141(15) 0.0457(10) Uani d . 1
O O3 0.9045(2) 0.4248(2) 0.40872(14) 0.0407(8) Uani d . 1
O O4 1.0488(3) 0.4869(2) 0.39721(15) 0.0432(9) Uani d . 1
O O5 0.9128(3) 0.2727(3) 0.48857(18) 0.0554(11) Uani d . 1
O O6 0.9031(3) 0.3045(3) 0.58324(17) 0.0555(11) Uani d . 1
O O7 0.2671(5) 0.7448(5) 0.7639(3) 0.167(3) Uani d . 1
C C1 0.8487(4) 0.5984(3) 0.4517(2) 0.0375(13) Uani d . 1
C C2 0.8341(4) 0.6733(4) 0.4055(3) 0.0562(17) Uani d . 1
H H2A 0.8592 0.7273 0.4275 0.067 Uiso calc R 1
H H2B 0.8760 0.6617 0.3763 0.067 Uiso calc R 1
C C3 0.7266(4) 0.6887(4) 0.3695(3) 0.0501(16) Uani d . 1
C C4 0.6767(5) 0.7631(5) 0.3803(3) 0.070(2) Uani d . 1
H H4 0.7099 0.8027 0.4106 0.084 Uiso calc R 1
C C5 0.5768(6) 0.7819(5) 0.3473(4) 0.086(2) Uani d . 1
H H5 0.5448 0.8336 0.3555 0.103 Uiso calc R 1
C C6 0.5272(5) 0.7250(6) 0.3038(4) 0.082(2) Uani d . 1
H H6 0.4603 0.7371 0.2827 0.099 Uiso calc R 1
C C7 0.5746(5) 0.6482(5) 0.2899(3) 0.0670(19) Uani d . 1
C C8 0.6755(5) 0.6291(5) 0.3233(3) 0.0557(17) Uani d . 1
C C9 0.7209(6) 0.5511(5) 0.3087(3) 0.081(2) Uani d . 1
H H9 0.7874 0.5379 0.3300 0.097 Uiso calc R 1
C C10 0.6713(8) 0.4947(6) 0.2646(4) 0.121(3) Uani d U 1
H H10 0.7031 0.4433 0.2558 0.145 Uiso calc R 1
C C11 0.5716(9) 0.5142(7) 0.2324(4) 0.126(4) Uani d U 1
H H11 0.5369 0.4753 0.2021 0.151 Uiso calc R 1
C C12 0.5251(6) 0.5889(6) 0.2445(4) 0.101(3) Uani d . 1
H H12 0.4588 0.6011 0.2223 0.121 Uiso calc R 1
C C13 0.9738(4) 0.4363(4) 0.3807(2) 0.0372(12) Uani d . 1
C C14 0.9632(4) 0.3856(4) 0.3204(2) 0.0565(17) Uani d . 1
H H14A 0.9148 0.3379 0.3197 0.068 Uiso calc R 1
H H14B 0.9340 0.4253 0.2864 0.068 Uiso calc R 1
C C15 1.0584(5) 0.3468(4) 0.3082(3) 0.0538(16) Uani d . 1
C C16 1.0911(6) 0.3718(5) 0.2565(3) 0.076(2) Uani d . 1
H H16 1.0543 0.4146 0.2304 0.092 Uiso calc R 1
C C17 1.1773(7) 0.3353(6) 0.2419(4) 0.097(3) Uani d . 1
H H17 1.1981 0.3548 0.2071 0.116 Uiso calc R 1
C C18 1.2305(6) 0.2718(6) 0.2783(4) 0.093(3) Uani d . 1
H H18 1.2883 0.2483 0.2683 0.112 Uiso calc R 1
C C19 1.2010(5) 0.2402(5) 0.3310(4) 0.074(2) Uani d . 1
C C20 1.1143(5) 0.2798(4) 0.3467(3) 0.0571(17) Uani d . 1
C C21 1.0848(6) 0.2471(5) 0.3991(3) 0.075(2) Uani d . 1
H H21 1.0292 0.2721 0.4109 0.090 Uiso calc R 1
C C22 1.1363(7) 0.1797(5) 0.4324(4) 0.095(3) Uani d . 1
H H22 1.1152 0.1591 0.4669 0.114 Uiso calc R 1
C C23 1.2197(7) 0.1402(6) 0.4169(5) 0.108(3) Uani d . 1
H H23 1.2534 0.0935 0.4405 0.129 Uiso calc R 1
C C24 1.2515(6) 0.1704(6) 0.3673(5) 0.100(3) Uani d . 1
H H24 1.3079 0.1443 0.3570 0.120 Uiso calc R 1
C C25 0.9101(4) 0.2498(4) 0.5422(3) 0.0506(15) Uani d . 1
C C26 0.9136(5) 0.1503(4) 0.5563(3) 0.0678(18) Uani d . 1
H H26A 0.9808 0.1276 0.5560 0.081 Uiso calc R 1
H H26B 0.9026 0.1412 0.5975 0.081 Uiso calc R 1
C C27 0.8354(6) 0.1001(4) 0.5107(3) 0.072(2) Uani d . 1
C C28 0.8583(8) 0.0475(5) 0.4667(4) 0.098(3) Uani d . 1
H H28 0.9264 0.0398 0.4658 0.117 Uiso calc R 1
C C29 0.7823(10) 0.0038(7) 0.4221(5) 0.133(4) Uani d U 1
H H29 0.8010 -0.0330 0.3930 0.160 Uiso calc R 1
C C30 0.6834(10) 0.0148(8) 0.4211(5) 0.134(4) Uani d U 1
H H30 0.6338 -0.0128 0.3906 0.161 Uiso calc R 1
C C31 0.6544(8) 0.0675(6) 0.4657(5) 0.105(3) Uani d U 1
C C32 0.7308(7) 0.1103(5) 0.5116(4) 0.076(2) Uani d U 1
C C33 0.6992(6) 0.1631(5) 0.5555(4) 0.095(3) Uani d . 1
H H33 0.7479 0.1917 0.5861 0.114 Uiso calc R 1
C C34 0.5973(8) 0.1733(6) 0.5541(5) 0.126(4) Uani d . 1
H H34 0.5767 0.2077 0.5836 0.151 Uiso calc R 1
C C35 0.5259(10) 0.1311(8) 0.5075(7) 0.161(6) Uani d U 1
H H35 0.4571 0.1390 0.5065 0.194 Uiso calc R 1
C C36 0.5502(11) 0.0801(8) 0.4644(6) 0.151(5) Uani d U 1
H H36 0.4996 0.0533 0.4340 0.182 Uiso calc R 1
C C37 0.7367(5) 0.4833(4) 0.6186(3) 0.0583(17) Uani d . 1
H H37 0.7996 0.5059 0.6396 0.070 Uiso calc R 1
C C38 0.6537(5) 0.4923(5) 0.6458(3) 0.072(2) Uani d . 1
H H38 0.6620 0.5195 0.6842 0.086 Uiso calc R 1
C C39 0.5613(5) 0.4611(4) 0.6156(3) 0.070(2) Uani d . 1
H H39 0.5054 0.4678 0.6331 0.085 Uiso calc R 1
C C40 0.5494(4) 0.4195(4) 0.5590(3) 0.0590(17) Uani d . 1
C C41 0.6369(4) 0.4123(3) 0.5345(2) 0.0414(14) Uani d . 1
C C42 0.6274(4) 0.3709(4) 0.4755(3) 0.0451(15) Uani d . 1
C C43 0.5323(4) 0.3381(4) 0.4424(3) 0.0611(18) Uani d . 1
C C44 0.5275(6) 0.2987(5) 0.3857(3) 0.084(2) Uani d . 1
H H44 0.4654 0.2772 0.3626 0.101 Uiso calc R 1
C C45 0.6120(5) 0.2912(5) 0.3634(3) 0.087(2) Uani d . 1
H H45 0.6091 0.2646 0.3252 0.104 Uiso calc R 1
C C46 0.7043(5) 0.3246(4) 0.3993(3) 0.0676(19) Uani d . 1
H H46 0.7627 0.3192 0.3841 0.081 Uiso calc R 1
C C47 0.4541(5) 0.3857(5) 0.5243(4) 0.073(2) Uani d . 1
H H47 0.3967 0.3905 0.5405 0.088 Uiso calc R 1
C C48 0.4457(5) 0.3476(5) 0.4695(4) 0.079(2) Uani d . 1
H H48 0.3824 0.3265 0.4480 0.094 Uiso calc R 1
C C49 0.1908(8) 0.7742(7) 0.7788(4) 0.111(3) Uani d . 1
H H49 0.1740 0.7518 0.8142 0.134 Uiso calc R 1
C C50 0.0442(6) 0.8672(5) 0.7663(3) 0.103(3) Uani d . 1
H H50A 0.0352 0.8331 0.8011 0.154 Uiso calc R 1
H H50B -0.0151 0.8613 0.7326 0.154 Uiso calc R 1
H H50C 0.0538 0.9284 0.7779 0.154 Uiso calc R 1
C C51 0.1579(8) 0.8747(7) 0.6936(4) 0.169(5) Uani d . 1
H H51A 0.1766 0.9356 0.7022 0.254 Uiso calc R 1
H H51B 0.0998 0.8716 0.6589 0.254 Uiso calc R 1
H H51C 0.2141 0.8434 0.6839 0.254 Uiso calc R 1

loop_
_atom_site_aniso_label
_atom_site_aniso_U_11
_atom_site_aniso_U_22
_atom_site_aniso_U_33
_atom_site_aniso_U_12
_atom_site_aniso_U_13
_atom_site_aniso_U_23
Gd1 0.02397(14) 0.03787(15) 0.04183(15) -0.00299(15) 0.00883(10) -0.00279(15)
N1 0.030(3) 0.048(3) 0.051(3) 0.004(2) 0.013(2) 0.006(2)
N2 0.035(3) 0.057(3) 0.058(3) -0.008(3) 0.007(2) -0.009(3)
N3 0.093(5) 0.084(5) 0.071(5) -0.008(4) 0.014(4) -0.018(4)
O1 0.0227(19) 0.043(2) 0.046(2) 0.0017(18) 0.0056(16) -0.0015(18)
O2 0.0218(19) 0.055(3) 0.062(2) -0.0001(19) 0.0138(17) 0.011(2)
O3 0.035(2) 0.050(2) 0.0388(19) -0.007(2) 0.0123(16) -0.0084(19)
O4 0.036(2) 0.049(2) 0.046(2) -0.011(2) 0.0124(18) -0.0159(18)
O5 0.058(3) 0.046(3) 0.065(3) -0.004(2) 0.019(2) -0.003(2)
O6 0.059(3) 0.050(3) 0.060(3) -0.004(2) 0.019(2) 0.000(2)
O7 0.091(5) 0.200(8) 0.195(7) 0.008(5) 0.008(5) -0.062(6)
C1 0.026(3) 0.041(4) 0.045(3) 0.005(3) 0.006(3) -0.004(3)
C2 0.034(4) 0.065(4) 0.066(4) -0.003(3) 0.005(3) 0.020(3)
C3 0.038(4) 0.053(4) 0.060(4) 0.001(3) 0.012(3) 0.025(3)
C4 0.057(5) 0.072(5) 0.075(5) 0.008(4) 0.002(4) 0.025(4)
C5 0.073(6) 0.084(6) 0.101(6) 0.034(5) 0.023(5) 0.033(5)
C6 0.045(5) 0.106(7) 0.091(6) 0.016(5) 0.007(4) 0.046(5)
C7 0.047(4) 0.084(6) 0.061(5) -0.005(4) -0.005(4) 0.026(4)
C8 0.050(4) 0.061(5) 0.055(4) -0.003(4) 0.010(3) 0.022(4)
C9 0.084(5) 0.085(6) 0.062(5) 0.013(5) -0.008(4) 0.003(4)
C10 0.157(9) 0.107(7) 0.076(6) 0.014(7) -0.016(6) -0.011(5)
C11 0.162(10) 0.100(7) 0.081(6) -0.023(7) -0.040(6) -0.005(6)
C12 0.090(6) 0.113(8) 0.078(6) -0.023(6) -0.024(5) 0.028(5)
C13 0.042(3) 0.039(3) 0.030(3) 0.007(3) 0.007(3) -0.001(3)
C14 0.053(4) 0.069(4) 0.045(4) -0.004(3) 0.008(3) -0.018(3)
C15 0.054(4) 0.061(4) 0.049(4) -0.006(4) 0.018(3) -0.027(3)
C16 0.096(6) 0.080(5) 0.062(4) -0.006(4) 0.038(4) -0.016(4)
C17 0.115(8) 0.107(8) 0.089(6) -0.005(6) 0.068(6) -0.025(5)
C18 0.065(6) 0.111(8) 0.117(7) -0.014(5) 0.049(5) -0.057(6)
C19 0.060(5) 0.071(6) 0.097(6) -0.005(4) 0.030(5) -0.039(5)
C20 0.049(4) 0.059(4) 0.063(4) -0.009(4) 0.012(3) -0.022(4)
C21 0.081(5) 0.064(5) 0.081(5) 0.000(4) 0.024(4) -0.012(4)
C22 0.100(7) 0.076(6) 0.109(7) 0.007(5) 0.026(6) 0.000(5)
C23 0.097(8) 0.081(7) 0.134(8) 0.013(6) 0.006(6) 0.001(6)
C24 0.074(6) 0.083(7) 0.143(9) 0.001(5) 0.025(6) -0.033(6)
C25 0.031(3) 0.038(4) 0.079(5) -0.007(3) 0.005(3) 0.005(4)
C26 0.062(5) 0.047(4) 0.093(5) 0.002(4) 0.015(4) 0.010(4)
C27 0.093(6) 0.041(4) 0.083(5) -0.009(4) 0.021(5) 0.021(4)
C28 0.156(8) 0.057(5) 0.086(6) -0.010(5) 0.041(6) -0.009(4)
C29 0.233(12) 0.074(6) 0.100(7) -0.041(9) 0.054(9) -0.011(5)
C30 0.188(10) 0.093(7) 0.103(7) -0.056(9) -0.002(8) 0.013(6)
C31 0.107(6) 0.063(5) 0.127(7) -0.032(6) -0.004(6) 0.033(5)
C32 0.091(6) 0.041(4) 0.086(5) -0.019(4) 0.000(5) 0.012(4)
C33 0.078(6) 0.060(5) 0.153(8) -0.015(5) 0.038(6) 0.005(5)
C34 0.102(8) 0.076(7) 0.216(11) -0.018(6) 0.069(8) 0.027(7)
C35 0.099(8) 0.096(10) 0.266(16) -0.039(8) 0.000(10) 0.067(9)
C36 0.124(9) 0.098(8) 0.200(11) -0.047(9) -0.028(9) 0.051(7)
C37 0.044(4) 0.076(5) 0.061(4) 0.002(3) 0.023(3) 0.006(4)
C38 0.068(5) 0.085(6) 0.074(5) 0.002(4) 0.038(4) 0.004(4)
C39 0.059(5) 0.071(5) 0.097(6) 0.014(4) 0.051(4) 0.026(4)
C40 0.041(4) 0.064(5) 0.081(5) 0.011(4) 0.032(3) 0.028(4)
C41 0.030(3) 0.040(4) 0.056(4) 0.007(3) 0.014(3) 0.019(3)
C42 0.024(3) 0.043(4) 0.067(4) -0.005(3) 0.008(3) 0.011(3)
C43 0.033(4) 0.057(4) 0.091(5) -0.014(3) 0.011(4) 0.010(4)
C44 0.058(5) 0.088(6) 0.091(6) -0.032(5) -0.010(4) -0.014(5)
C45 0.063(5) 0.116(7) 0.076(5) -0.038(5) 0.004(4) -0.030(5)
C46 0.049(4) 0.088(5) 0.065(4) -0.024(4) 0.012(4) -0.025(4)
C47 0.021(4) 0.082(6) 0.119(6) -0.003(3) 0.021(4) 0.042(5)
C48 0.034(4) 0.079(6) 0.116(6) -0.015(4) 0.006(4) 0.029(5)
C49 0.090(8) 0.133(10) 0.102(7) 0.001(7) 0.003(6) -0.018(6)
C50 0.105(7) 0.096(7) 0.099(6) 0.009(5) 0.008(5) -0.035(5)
C51 0.241(13) 0.173(11) 0.114(8) -0.071(10) 0.083(8) 0.013(7)

loop_
_atom_type_symbol
_atom_type_description
_atom_type_scat_dispersion_real
_atom_type_scat_dispersion_imag
_atom_type_scat_source
C C 0.0033 0.0016 'International Tables Vol C Tables 4.2.6.8 and 6.1.1.4'
H H 0.0000 0.0000 'International Tables Vol C Tables 4.2.6.8 and 6.1.1.4'
N N 0.0061 0.0033 'International Tables Vol C Tables 4.2.6.8 and 6.1.1.4'
O O 0.0106 0.0060 'International Tables Vol C Tables 4.2.6.8 and 6.1.1.4'
Gd Gd -0.1653 3.9035 'International Tables Vol C Tables 4.2.6.8 and 6.1.1.4'

loop_
_geom_angle_atom_site_label_1
_geom_angle_atom_site_label_2
_geom_angle_atom_site_label_3
_geom_angle_site_symmetry_1
_geom_angle_site_symmetry_3
_geom_angle
O1 Gd1 O3 3_766 . 74.30(10)
O1 Gd1 O4 3_766 3_766 76.87(11)
O3 Gd1 O4 . 3_766 136.41(12)
O1 Gd1 O6 3_766 . 86.51(12)
O3 Gd1 O6 . . 125.56(13)
O4 Gd1 O6 3_766 . 83.91(13)
O1 Gd1 O2 3_766 . 123.47(12)
O3 Gd1 O2 . . 77.45(11)
O4 Gd1 O2 3_766 . 92.41(12)
O6 Gd1 O2 . . 148.21(12)
O1 Gd1 O5 3_766 . 75.45(12)
O3 Gd1 O5 . . 73.07(13)
O4 Gd1 O5 3_766 . 129.15(13)
O6 Gd1 O5 . . 52.75(12)
O2 Gd1 O5 . . 138.38(12)
O1 Gd1 O1 3_766 . 72.92(13)
O3 Gd1 O1 . . 68.86(11)
O4 Gd1 O1 3_766 . 71.83(11)
O6 Gd1 O1 . . 150.99(11)
O2 Gd1 O1 . . 51.34(10)
O5 Gd1 O1 . . 135.55(12)
O1 Gd1 N2 3_766 . 142.61(13)
O3 Gd1 N2 . . 78.84(13)
O4 Gd1 N2 3_766 . 139.25(13)
O6 Gd1 N2 . . 88.45(14)
O2 Gd1 N2 . . 73.88(13)
O5 Gd1 N2 . . 72.12(14)
O1 Gd1 N2 . . 120.31(13)
O1 Gd1 N1 3_766 . 148.94(12)
O3 Gd1 N1 . . 136.73(12)
O4 Gd1 N1 3_766 . 76.19(13)
O6 Gd1 N1 . . 75.55(13)
O2 Gd1 N1 . . 72.92(12)
O5 Gd1 N1 . . 110.92(13)
O1 Gd1 N1 . . 112.36(12)
N2 Gd1 N1 . . 63.16(14)
O1 Gd1 Gd1 3_766 3_766 38.20(8)
O3 Gd1 Gd1 . 3_766 66.76(8)
O4 Gd1 Gd1 3_766 3_766 70.30(8)
O6 Gd1 Gd1 . 3_766 121.98(9)
O2 Gd1 Gd1 . 3_766 85.67(8)
O5 Gd1 Gd1 . 3_766 108.19(9)
O1 Gd1 Gd1 . 3_766 34.72(7)
N2 Gd1 Gd1 . 3_766 143.12(10)
N1 Gd1 Gd1 . 3_766 139.16(10)
C37 N1 C41 . . 117.3(5)
C37 N1 Gd1 . . 123.7(4)
C41 N1 Gd1 . . 119.0(3)
C46 N2 C42 . . 118.1(5)
C46 N2 Gd1 . . 120.2(4)
C42 N2 Gd1 . . 121.7(4)
C49 N3 C51 . . 120.8(9)
C49 N3 C50 . . 120.4(8)
C51 N3 C50 . . 118.8(8)
C1 O1 Gd1 . 3_766 155.1(3)
C1 O1 Gd1 . . 90.3(3)
Gd1 O1 Gd1 3_766 . 107.08(13)
C1 O2 Gd1 . . 94.9(3)
C13 O3 Gd1 . . 138.8(3)
C13 O4 Gd1 . 3_766 134.1(3)
C25 O5 Gd1 . . 91.5(4)
C25 O6 Gd1 . . 93.1(4)
O2 C1 O1 . . 121.3(5)
O2 C1 C2 . . 122.2(5)
O1 C1 C2 . . 116.5(5)
C3 C2 C1 . . 115.7(5)
C3 C2 H2A . . 108.4
C1 C2 H2A . . 108.4
C3 C2 H2B . . 108.4
C1 C2 H2B . . 108.4
H2A C2 H2B . . 107.4
C4 C3 C8 . . 118.6(6)
C4 C3 C2 . . 119.4(6)
C8 C3 C2 . . 122.0(6)
C3 C4 C5 . . 121.9(7)
C3 C4 H4 . . 119.0
C5 C4 H4 . . 119.0
C6 C5 C4 . . 119.9(7)
C6 C5 H5 . . 120.1
C4 C5 H5 . . 120.1
C5 C6 C7 . . 120.9(7)
C5 C6 H6 . . 119.5
C7 C6 H6 . . 119.5
C6 C7 C12 . . 121.9(7)
C6 C7 C8 . . 119.2(7)
C12 C7 C8 . . 118.9(8)
C9 C8 C3 . . 122.6(6)
C9 C8 C7 . . 118.0(7)
C3 C8 C7 . . 119.4(7)
C10 C9 C8 . . 122.0(7)
C10 C9 H9 . . 119.0
C8 C9 H9 . . 119.0
C9 C10 C11 . . 119.3(9)
C9 C10 H10 . . 120.3
C11 C10 H10 . . 120.3
C12 C11 C10 . . 120.7(9)
C12 C11 H11 . . 119.6
C10 C11 H11 . . 119.6
C11 C12 C7 . . 121.0(8)
C11 C12 H12 . . 119.5
C7 C12 H12 . . 119.5
O3 C13 O4 . . 125.9(5)
O3 C13 C14 . . 116.3(5)
O4 C13 C14 . . 117.7(5)
C15 C14 C13 . . 116.9(5)
C15 C14 H14A . . 108.1
C13 C14 H14A . . 108.1
C15 C14 H14B . . 108.1
C13 C14 H14B . . 108.1
H14A C14 H14B . . 107.3
C16 C15 C20 . . 117.9(6)
C16 C15 C14 . . 120.2(6)
C20 C15 C14 . . 121.8(5)
C15 C16 C17 . . 122.4(7)
C15 C16 H16 . . 118.8
C17 C16 H16 . . 118.8
C18 C17 C16 . . 119.9(8)
C18 C17 H17 . . 120.1
C16 C17 H17 . . 120.1
C17 C18 C19 . . 121.7(8)
C17 C18 H18 . . 119.2
C19 C18 H18 . . 119.2
C24 C19 C18 . . 122.6(8)
C24 C19 C20 . . 119.3(8)
C18 C19 C20 . . 118.1(8)
C21 C20 C15 . . 122.4(6)
C21 C20 C19 . . 117.6(7)
C15 C20 C19 . . 120.0(7)
C22 C21 C20 . . 120.6(7)
C22 C21 H21 . . 119.7
C20 C21 H21 . . 119.7
C21 C22 C23 . . 122.0(8)
C21 C22 H22 . . 119.0
C23 C22 H22 . . 119.0
C24 C23 C22 . . 119.3(9)
C24 C23 H23 . . 120.3
C22 C23 H23 . . 120.3
C23 C24 C19 . . 121.1(9)
C23 C24 H24 . . 119.5
C19 C24 H24 . . 119.5
O5 C25 O6 . . 122.4(6)
O5 C25 C26 . . 117.4(6)
O6 C25 C26 . . 120.2(6)
C27 C26 C25 . . 112.3(5)
C27 C26 H26A . . 109.1
C25 C26 H26A . . 109.1
C27 C26 H26B . . 109.1
C25 C26 H26B . . 109.1
H26A C26 H26B . . 107.9
C28 C27 C32 . . 118.1(8)
C28 C27 C26 . . 123.2(8)
C32 C27 C26 . . 118.7(7)
C27 C28 C29 . . 122.1(10)
C27 C28 H28 . . 119.0
C29 C28 H28 . . 119.0
C30 C29 C28 . . 120.6(12)
C30 C29 H29 . . 119.7
C28 C29 H29 . . 119.7
C29 C30 C31 . . 120.3(12)
C29 C30 H30 . . 119.8
C31 C30 H30 . . 119.8
C30 C31 C36 . . 120.5(12)
C30 C31 C32 . . 119.4(10)
C36 C31 C32 . . 120.1(11)
C33 C32 C31 . . 118.1(9)
C33 C32 C27 . . 122.4(7)
C31 C32 C27 . . 119.5(9)
C34 C33 C32 . . 120.9(9)
C34 C33 H33 . . 119.6
C32 C33 H33 . . 119.6
C33 C34 C35 . . 118.6(11)
C33 C34 H34 . . 120.7
C35 C34 H34 . . 120.7
C36 C35 C34 . . 123.8(15)
C36 C35 H35 . . 118.1
C34 C35 H35 . . 118.1
C35 C36 C31 . . 118.6(14)
C35 C36 H36 . . 120.7
C31 C36 H36 . . 120.7
N1 C37 C38 . . 123.0(6)
N1 C37 H37 . . 118.5
C38 C37 H37 . . 118.5
C39 C38 C37 . . 119.4(6)
C39 C38 H38 . . 120.3
C37 C38 H38 . . 120.3
C38 C39 C40 . . 120.3(6)
C38 C39 H39 . . 119.9
C40 C39 H39 . . 119.9
C39 C40 C41 . . 117.2(6)
C39 C40 C47 . . 123.4(6)
C41 C40 C47 . . 119.4(6)
N1 C41 C40 . . 122.8(5)
N1 C41 C42 . . 118.3(5)
C40 C41 C42 . . 118.9(5)
N2 C42 C43 . . 122.0(6)
N2 C42 C41 . . 117.8(5)
C43 C42 C41 . . 120.3(5)
C44 C43 C42 . . 117.9(6)
C44 C43 C48 . . 123.7(7)
C42 C43 C48 . . 118.4(6)
C45 C44 C43 . . 120.6(6)
C45 C44 H44 . . 119.7
C43 C44 H44 . . 119.7
C44 C45 C46 . . 118.3(7)
C44 C45 H45 . . 120.8
C46 C45 H45 . . 120.8
N2 C46 C45 . . 123.2(6)
N2 C46 H46 . . 118.4
C45 C46 H46 . . 118.4
C48 C47 C40 . . 121.4(6)
C48 C47 H47 . . 119.3
C40 C47 H47 . . 119.3
C47 C48 C43 . . 121.6(7)
C47 C48 H48 . . 119.2
C43 C48 H48 . . 119.2
O7 C49 N3 . . 122.6(11)
O7 C49 H49 . . 118.7
N3 C49 H49 . . 118.7
N3 C50 H50A . . 109.5
N3 C50 H50B . . 109.5
H50A C50 H50B . . 109.5
N3 C50 H50C . . 109.5
H50A C50 H50C . . 109.5
H50B C50 H50C . . 109.5
N3 C51 H51A . . 109.5
N3 C51 H51B . . 109.5
H51A C51 H51B . . 109.5
N3 C51 H51C . . 109.5
H51A C51 H51C . . 109.5
H51B C51 H51C . . 109.5

loop_
_geom_bond_atom_site_label_1
_geom_bond_atom_site_label_2
_geom_bond_site_symmetry_2
_geom_bond_distance
_geom_bond_publ_flag
Gd1 O1 3_766 2.349(3) y
Gd1 O3 . 2.368(3) y
Gd1 O4 3_766 2.378(3) y
Gd1 O6 . 2.445(4) y
Gd1 O2 . 2.478(3) y
Gd1 O5 . 2.480(4) y
Gd1 O1 . 2.551(3) y
Gd1 N2 . 2.552(4) y
Gd1 N1 . 2.608(4) y
Gd1 Gd1 3_766 3.9431(7) n
N1 C37 . 1.322(6) ?
N1 C41 . 1.360(6) ?
N2 C46 . 1.323(6) ?
N2 C42 . 1.349(6) ?
N3 C49 . 1.308(10) ?
N3 C51 . 1.433(9) ?
N3 C50 . 1.442(9) ?
O1 C1 . 1.273(5) ?
O1 Gd1 3_766 2.349(3) ?
O2 C1 . 1.228(6) ?
O3 C13 . 1.250(5) ?
O4 C13 . 1.252(6) ?
O4 Gd1 3_766 2.378(3) ?
O5 C25 . 1.246(7) ?
O6 C25 . 1.250(7) ?
O7 C49 . 1.235(10) ?
C1 C2 . 1.508(7) ?
C2 C3 . 1.498(7) ?
C2 H2A . 0.9700 ?
C2 H2B . 0.9700 ?
C3 C4 . 1.360(8) ?
C3 C8 . 1.414(8) ?
C4 C5 . 1.400(8) ?
C4 H4 . 0.9300 ?
C5 C6 . 1.346(9) ?
C5 H5 . 0.9300 ?
C6 C7 . 1.394(9) ?
C6 H6 . 0.9300 ?
C7 C12 . 1.393(9) ?
C7 C8 . 1.416(8) ?
C8 C9 . 1.400(8) ?
C9 C10 . 1.349(9) ?
C9 H9 . 0.9300 ?
C10 C11 . 1.395(11) ?
C10 H10 . 0.9300 ?
C11 C12 . 1.349(11) ?
C11 H11 . 0.9300 ?
C12 H12 . 0.9300 ?
C13 C14 . 1.519(7) ?
C14 C15 . 1.492(7) ?
C14 H14A . 0.9700 ?
C14 H14B . 0.9700 ?
C15 C16 . 1.373(8) ?
C15 C20 . 1.420(8) ?
C16 C17 . 1.391(9) ?
C16 H16 . 0.9300 ?
C17 C18 . 1.345(10) ?
C17 H17 . 0.9300 ?
C18 C19 . 1.404(10) ?
C18 H18 . 0.9300 ?
C19 C24 . 1.402(10) ?
C19 C20 . 1.427(8) ?
C20 C21 . 1.403(8) ?
C21 C22 . 1.350(9) ?
C21 H21 . 0.9300 ?
C22 C23 . 1.385(10) ?
C22 H22 . 0.9300 ?
C23 C24 . 1.352(10) ?
C23 H23 . 0.9300 ?
C24 H24 . 0.9300 ?
C25 C26 . 1.533(7) ?
C26 C27 . 1.484(9) ?
C26 H26A . 0.9700 ?
C26 H26B . 0.9700 ?
C27 C28 . 1.349(9) ?
C27 C32 . 1.424(10) ?
C28 C29 . 1.408(12) ?
C28 H28 . 0.9300 ?
C29 C30 . 1.338(13) ?
C29 H29 . 0.9300 ?
C30 C31 . 1.395(13) ?
C30 H30 . 0.9300 ?
C31 C36 . 1.411(15) ?
C31 C32 . 1.421(10) ?
C32 C33 . 1.400(10) ?
C33 C34 . 1.375(10) ?
C33 H33 . 0.9300 ?
C34 C35 . 1.388(14) ?
C34 H34 . 0.9300 ?
C35 C36 . 1.327(15) ?
C35 H35 . 0.9300 ?
C36 H36 . 0.9300 ?
C37 C38 . 1.397(8) ?
C37 H37 . 0.9300 ?
C38 C39 . 1.351(8) ?
C38 H38 . 0.9300 ?
C39 C40 . 1.378(8) ?
C39 H39 . 0.9300 ?
C40 C41 . 1.414(7) ?
C40 C47 . 1.426(8) ?
C41 C42 . 1.430(7) ?
C42 C43 . 1.408(7) ?
C43 C44 . 1.379(8) ?
C43 C48 . 1.440(9) ?
C44 C45 . 1.350(9) ?
C44 H44 . 0.9300 ?
C45 C46 . 1.402(8) ?
C45 H45 . 0.9300 ?
C46 H46 . 0.9300 ?
C47 C48 . 1.325(9) ?
C47 H47 . 0.9300 ?
C48 H48 . 0.9300 ?
C49 H49 . 0.9300 ?
C50 H50A . 0.9600 ?
C50 H50B . 0.9600 ?
C50 H50C . 0.9600 ?
C51 H51A . 0.9600 ?
C51 H51B . 0.9600 ?
C51 H51C . 0.9600 ?

loop_
_geom_hbond_atom_site_label_D
_geom_hbond_atom_site_label_H
_geom_hbond_atom_site_label_A
_geom_hbond_site_symmetry_A
_geom_hbond_distance_DH
_geom_hbond_distance_HA
_geom_hbond_distance_DA
_geom_hbond_angle_DHA
C50 H50A O6 2_656 0.96 2.54 3.379(9) 146.2
C47 H47 O2 3_666 0.93 2.46 3.319(7) 153.1
C6 H6 O7 4_575 0.93 2.55 3.436(10) 158.9
C51 H51C O7 . 0.96 2.30 2.713(13) 105.4
C46 H46 O3 . 0.93 2.45 3.057(7) 123.0
C37 H37 O4 3_766 0.93 2.37 3.027(7) 127.0
C21 H21 O5 . 0.93 2.59 3.412(8) 147.6
C18 H18 Cg1 2_745 0.93 2.88 3.66(2) 142.1
C39 H39 Cg2 3_666 0.93 2.99 3.858(18) 155.5

loop_
_geom_torsion_atom_site_label_1
_geom_torsion_atom_site_label_2
_geom_torsion_atom_site_label_3
_geom_torsion_atom_site_label_4
_geom_torsion_site_symmetry_1
_geom_torsion_site_symmetry_4
_geom_torsion
O1 Gd1 N1 C37 3_766 . 27.8(6)
O3 Gd1 N1 C37 . . -148.5(4)
O4 Gd1 N1 C37 3_766 . -2.8(4)
O6 Gd1 N1 C37 . . 84.4(4)
O2 Gd1 N1 C37 . . -99.7(4)
O5 Gd1 N1 C37 . . 124.3(4)
O1 Gd1 N1 C37 . . -66.1(4)
N2 Gd1 N1 C37 . . -179.9(5)
Gd1 Gd1 N1 C37 3_766 . -38.1(5)
O1 Gd1 N1 C41 3_766 . -154.6(3)
O3 Gd1 N1 C41 . . 29.1(5)
O4 Gd1 N1 C41 3_766 . 174.9(4)
O6 Gd1 N1 C41 . . -97.9(4)
O2 Gd1 N1 C41 . . 78.0(4)
O5 Gd1 N1 C41 . . -58.1(4)
O1 Gd1 N1 C41 . . 111.6(4)
N2 Gd1 N1 C41 . . -2.2(3)
Gd1 Gd1 N1 C41 3_766 . 139.5(3)
O1 Gd1 N2 C46 3_766 . -23.8(6)
O3 Gd1 N2 C46 . . 20.8(5)
O4 Gd1 N2 C46 3_766 . 175.2(4)
O6 Gd1 N2 C46 . . -105.9(5)
O2 Gd1 N2 C46 . . 100.8(5)
O5 Gd1 N2 C46 . . -54.8(5)
O1 Gd1 N2 C46 . . 78.1(5)
N1 Gd1 N2 C46 . . 179.5(5)
Gd1 Gd1 N2 C46 3_766 . 41.9(6)
O1 Gd1 N2 C42 3_766 . 160.1(4)
O3 Gd1 N2 C42 . . -155.3(4)
O4 Gd1 N2 C42 3_766 . -0.9(5)
O6 Gd1 N2 C42 . . 77.9(4)
O2 Gd1 N2 C42 . . -75.3(4)
O5 Gd1 N2 C42 . . 129.1(4)
O1 Gd1 N2 C42 . . -98.1(4)
N1 Gd1 N2 C42 . . 3.4(4)
Gd1 Gd1 N2 C42 3_766 . -134.2(4)
O1 Gd1 O1 C1 3_766 . 162.0(3)
O3 Gd1 O1 C1 . . 82.6(3)
O4 Gd1 O1 C1 3_766 . -116.6(3)
O6 Gd1 O1 C1 . . -151.3(3)
O2 Gd1 O1 C1 . . -8.0(3)
O5 Gd1 O1 C1 . . 115.5(3)
N2 Gd1 O1 C1 . . 20.4(3)
N1 Gd1 O1 C1 . . -50.6(3)
Gd1 Gd1 O1 C1 3_766 . 162.0(3)
O1 Gd1 O1 Gd1 3_766 3_766 0.0
O3 Gd1 O1 Gd1 . 3_766 -79.35(13)
O4 Gd1 O1 Gd1 3_766 3_766 81.41(13)
O6 Gd1 O1 Gd1 . 3_766 46.7(3)
O2 Gd1 O1 Gd1 . 3_766 -169.97(18)
O5 Gd1 O1 Gd1 . 3_766 -46.5(2)
N2 Gd1 O1 Gd1 . 3_766 -141.55(14)
N1 Gd1 O1 Gd1 . 3_766 147.41(13)
O1 Gd1 O2 C1 3_766 . -3.2(3)
O3 Gd1 O2 C1 . . -64.5(3)
O4 Gd1 O2 C1 3_766 . 72.7(3)
O6 Gd1 O2 C1 . . 155.0(3)
O5 Gd1 O2 C1 . . -110.1(3)
O1 Gd1 O2 C1 . . 8.3(3)
N2 Gd1 O2 C1 . . -146.3(3)
N1 Gd1 O2 C1 . . 147.4(3)
Gd1 Gd1 O2 C1 3_766 . 2.6(3)
O1 Gd1 O3 C13 3_766 . -17.2(5)
O4 Gd1 O3 C13 3_766 . 33.2(6)
O6 Gd1 O3 C13 . . -91.0(6)
O2 Gd1 O3 C13 . . 113.3(6)
O5 Gd1 O3 C13 . . -96.4(6)
O1 Gd1 O3 C13 . . 60.2(5)
N2 Gd1 O3 C13 . . -170.9(6)
N1 Gd1 O3 C13 . . 160.8(5)
Gd1 Gd1 O3 C13 3_766 . 22.6(5)
O1 Gd1 O5 C25 3_766 . 99.7(3)
O3 Gd1 O5 C25 . . 177.3(4)
O4 Gd1 O5 C25 3_766 . 40.6(4)
O6 Gd1 O5 C25 . . 2.9(3)
O2 Gd1 O5 C25 . . -135.9(3)
O1 Gd1 O5 C25 . . 145.4(3)
N2 Gd1 O5 C25 . . -99.2(4)
N1 Gd1 O5 C25 . . -48.4(4)
Gd1 Gd1 O5 C25 3_766 . 119.6(3)
O1 Gd1 O6 C25 3_766 . -77.2(3)
O3 Gd1 O6 C25 . . -9.4(4)
O4 Gd1 O6 C25 3_766 . -154.4(3)
O2 Gd1 O6 C25 . . 120.9(4)
O5 Gd1 O6 C25 . . -2.9(3)
O1 Gd1 O6 C25 . . -121.4(4)
N2 Gd1 O6 C25 . . 65.7(3)
N1 Gd1 O6 C25 . . 128.4(3)
Gd1 Gd1 O6 C25 3_766 . -92.2(3)
Gd1 O2 C1 O1 . . -15.4(5)
Gd1 O2 C1 C2 . . 162.3(5)
Gd1 O1 C1 O2 3_766 . 150.2(6)
Gd1 O1 C1 O2 . . 14.9(5)
Gd1 O1 C1 C2 3_766 . -27.7(11)
Gd1 O1 C1 C2 . . -163.0(4)
O2 C1 C2 C3 . . -3.5(8)
O1 C1 C2 C3 . . 174.3(5)
C1 C2 C3 C4 . . 110.7(6)
C1 C2 C3 C8 . . -70.7(7)
C8 C3 C4 C5 . . 0.1(9)
C2 C3 C4 C5 . . 178.8(6)
C3 C4 C5 C6 . . 0.6(11)
C4 C5 C6 C7 . . -1.5(11)
C5 C6 C7 C12 . . -179.3(7)
C5 C6 C7 C8 . . 1.7(11)
C4 C3 C8 C9 . . 179.6(6)
C2 C3 C8 C9 . . 0.9(9)
C4 C3 C8 C7 . . 0.1(8)
C2 C3 C8 C7 . . -178.6(5)
C6 C7 C8 C9 . . 179.5(6)
C12 C7 C8 C9 . . 0.5(9)
C6 C7 C8 C3 . . -0.9(9)
C12 C7 C8 C3 . . -180.0(6)
C3 C8 C9 C10 . . 179.9(7)
C7 C8 C9 C10 . . -0.6(10)
C8 C9 C10 C11 . . 0.1(13)
C9 C10 C11 C12 . . 0.4(15)
C10 C11 C12 C7 . . -0.5(15)
C6 C7 C12 C11 . . -178.9(8)
C8 C7 C12 C11 . . 0.1(12)
Gd1 O3 C13 O4 . . -29.4(9)
Gd1 O3 C13 C14 . . 152.4(4)
Gd1 O4 C13 O3 3_766 . 9.6(8)
Gd1 O4 C13 C14 3_766 . -172.3(3)
O3 C13 C14 C15 . . -139.9(5)
O4 C13 C14 C15 . . 41.9(8)
C13 C14 C15 C16 . . -120.2(6)
C13 C14 C15 C20 . . 63.7(8)
C20 C15 C16 C17 . . -1.4(10)
C14 C15 C16 C17 . . -177.7(6)
C15 C16 C17 C18 . . 1.5(12)
C16 C17 C18 C19 . . 0.6(13)
C17 C18 C19 C24 . . 175.9(8)
C17 C18 C19 C20 . . -2.4(11)
C16 C15 C20 C21 . . -177.3(6)
C14 C15 C20 C21 . . -1.1(9)
C16 C15 C20 C19 . . -0.5(9)
C14 C15 C20 C19 . . 175.7(5)
C24 C19 C20 C21 . . 1.0(9)
C18 C19 C20 C21 . . 179.3(6)
C24 C19 C20 C15 . . -176.0(6)
C18 C19 C20 C15 . . 2.4(9)
C15 C20 C21 C22 . . 176.0(6)
C19 C20 C21 C22 . . -0.9(10)
C20 C21 C22 C23 . . 0.1(12)
C21 C22 C23 C24 . . 0.7(13)
C22 C23 C24 C19 . . -0.6(14)
C18 C19 C24 C23 . . -178.5(8)
C20 C19 C24 C23 . . -0.2(12)
Gd1 O5 C25 O6 . . -5.3(6)
Gd1 O5 C25 C26 . . 173.5(5)
Gd1 O6 C25 O5 . . 5.4(6)
Gd1 O6 C25 C26 . . -173.4(5)
O5 C25 C26 C27 . . -51.9(8)
O6 C25 C26 C27 . . 126.9(7)
C25 C26 C27 C28 . . 106.7(7)
C25 C26 C27 C32 . . -70.7(8)
C32 C27 C28 C29 . . 0.6(11)
C26 C27 C28 C29 . . -176.9(7)
C27 C28 C29 C30 . . 1.4(15)
C28 C29 C30 C31 . . -2.1(17)
C29 C30 C31 C36 . . 179.3(10)
C29 C30 C31 C32 . . 0.8(15)
C30 C31 C32 C33 . . 179.7(8)
C36 C31 C32 C33 . . 1.3(12)
C30 C31 C32 C27 . . 1.1(11)
C36 C31 C32 C27 . . -177.3(8)
C28 C27 C32 C33 . . 179.7(7)
C26 C27 C32 C33 . . -2.7(10)
C28 C27 C32 C31 . . -1.8(10)
C26 C27 C32 C31 . . 175.8(6)
C31 C32 C33 C34 . . -0.2(11)
C27 C32 C33 C34 . . 178.4(7)
C32 C33 C34 C35 . . -0.9(13)
C33 C34 C35 C36 . . 0.9(18)
C34 C35 C36 C31 . . 0(2)
C30 C31 C36 C35 . . -179.7(11)
C32 C31 C36 C35 . . -1.3(17)
C41 N1 C37 C38 . . 0.7(9)
Gd1 N1 C37 C38 . . 178.4(5)
N1 C37 C38 C39 . . -1.0(10)
C37 C38 C39 C40 . . 1.1(10)
C38 C39 C40 C41 . . -0.8(9)
C38 C39 C40 C47 . . -179.4(6)
C37 N1 C41 C40 . . -0.4(8)
Gd1 N1 C41 C40 . . -178.2(4)
C37 N1 C41 C42 . . 179.0(5)
Gd1 N1 C41 C42 . . 1.2(6)
C39 C40 C41 N1 . . 0.4(9)
C47 C40 C41 N1 . . 179.1(5)
C39 C40 C41 C42 . . -179.0(5)
C47 C40 C41 C42 . . -0.3(8)
C46 N2 C42 C43 . . 0.7(9)
Gd1 N2 C42 C43 . . 176.9(4)
C46 N2 C42 C41 . . 179.6(5)
Gd1 N2 C42 C41 . . -4.2(7)
N1 C41 C42 N2 . . 1.9(7)
C40 C41 C42 N2 . . -178.7(5)
N1 C41 C42 C43 . . -179.2(5)
C40 C41 C42 C43 . . 0.2(8)
N2 C42 C43 C44 . . -1.1(9)
C41 C42 C43 C44 . . -180.0(6)
N2 C42 C43 C48 . . 178.9(6)
C41 C42 C43 C48 . . 0.1(9)
C42 C43 C44 C45 . . 0.8(11)
C48 C43 C44 C45 . . -179.2(7)
C43 C44 C45 C46 . . -0.1(12)
C42 N2 C46 C45 . . 0.0(10)
Gd1 N2 C46 C45 . . -176.3(5)
C44 C45 C46 N2 . . -0.3(12)
C39 C40 C47 C48 . . 178.7(7)
C41 C40 C47 C48 . . 0.1(10)
C40 C47 C48 C43 . . 0.2(11)
C44 C43 C48 C47 . . 179.7(7)
C42 C43 C48 C47 . . -0.3(10)
C51 N3 C49 O7 . . -2.7(14)
C50 N3 C49 O7 . . 179.8(8)
